data_4518942
loop_
_publ_author_name
'Daley, Ryan A.'
'Morrenzin, Aaron S.'
'Neufeldt, Sharon R.'
'Topczewski, Joseph J.'

_publ_section_title
;
 Mechanistic Investigation into the Gold-Catalyzed Decarboxylative
 Cross-Coupling of Iodoarenes
;
_journal_name_full 'ACS Catalysis'
_journal_page_first 9578
_journal_page_last 9587
_journal_paper_doi 10.1021/acscatal.1c01631
_journal_year 2021
_chemical_formula_moiety 'C28 H19 Au F2 I P'
_chemical_formula_sum 'C28 H19 Au F2 I P'
_chemical_formula_weight 748.27
_chemical_name_common 21059
_space_group_crystal_system monoclinic
_space_group_IT_number 14
_space_group_name_Hall '-P 2yn'
_space_group_name_H-M_alt 'P 1 21/n 1'
_atom_sites_solution_hydrogens geom
_audit_creation_method SHELXL-2018/3
_cell_angle_alpha 90
_cell_angle_beta 111.579(12)
_cell_angle_gamma 90
_cell_formula_units_Z 8
_cell_length_a 16.205(6)
_cell_length_b 18.724(6)
_cell_length_c 17.194(6)
_cell_measurement_reflns_used 2785
_cell_measurement_temperature 125(2)
_cell_measurement_theta_max 27.59
_cell_measurement_theta_min 2.70
_cell_volume 4851(3)
_computing_cell_refinement 'SAINT, Bruker'
_computing_data_collection 'APEX3, Bruker'
_computing_data_reduction 'SAINT, Bruker'
_computing_molecular_graphics 'SHELXLE-(REV. 825)(Buebschle, C. B., 2011)'
_computing_structure_refinement 'SHELXL-2018/3 (Sheldrick, 2018)'
_diffrn_ambient_temperature 125(2)
_diffrn_measured_fraction_theta_full 0.999
_diffrn_measured_fraction_theta_max 0.999
_diffrn_measurement_device_type 'Bruker Photon-II CMOS'
_diffrn_measurement_method '\f and \w scans'
_diffrn_radiation_type MoK\a
_diffrn_radiation_wavelength 0.71073
_diffrn_reflns_av_R_equivalents 0.0731
_diffrn_reflns_av_unetI/netI 0.0371
_diffrn_reflns_Laue_measured_fraction_full 0.999
_diffrn_reflns_Laue_measured_fraction_max 0.999
_diffrn_reflns_limit_h_max 21
_diffrn_reflns_limit_h_min -21
_diffrn_reflns_limit_k_max 24
_diffrn_reflns_limit_k_min -24
_diffrn_reflns_limit_l_max 22
_diffrn_reflns_limit_l_min -22
_diffrn_reflns_number 139069
_diffrn_reflns_point_group_measured_fraction_full 0.999
_diffrn_reflns_point_group_measured_fraction_max 0.999
_diffrn_reflns_theta_full 25.242
_diffrn_reflns_theta_max 28.289
_diffrn_reflns_theta_min 2.171
_diffrn_source micro
_exptl_absorpt_coefficient_mu 7.433
_exptl_absorpt_correction_type multi-scan
_exptl_absorpt_process_details 'SADABS, R. Blessing, 1995'
_exptl_crystal_colour Colourless
_exptl_crystal_density_diffrn 2.049
_exptl_crystal_description Plate
_exptl_crystal_F_000 2816
_exptl_crystal_size_max 0.075
_exptl_crystal_size_mid 0.030
_exptl_crystal_size_min 0.012
_exptl_transmission_factor_max 0.6471
_exptl_transmission_factor_min 0.5521
_refine_diff_density_max 1.352
_refine_diff_density_min -1.125
_refine_diff_density_rms 0.161
_refine_ls_extinction_method none
_refine_ls_goodness_of_fit_ref 1.075
_refine_ls_hydrogen_treatment constr
_refine_ls_matrix_type full
_refine_ls_number_parameters 595
_refine_ls_number_reflns 12017
_refine_ls_number_restraints 0
_refine_ls_restrained_S_all 1.075
_refine_ls_R_factor_all 0.0496
_refine_ls_R_factor_gt 0.0265
_refine_ls_shift/su_max 0.002
_refine_ls_shift/su_mean 0.000
_refine_ls_structure_factor_coef Fsqd
_refine_ls_weighting_details 'w=1/[\s^2^(Fo^2^)+(0.0167P)^2^+6.9883P] where P=(Fo^2^+2Fc^2^)/3'
_refine_ls_weighting_scheme calc
_refine_ls_wR_factor_gt 0.0514
_refine_ls_wR_factor_ref 0.0616
_reflns_Friedel_coverage 0.000
_reflns_number_gt 8914
_reflns_number_total 12017
_reflns_threshold_expression 'I > 2\s(I)'
_cod_data_source_file cs1c01631_si_003.cif
_cod_data_source_block 21059z
_cod_depositor_comments
;
The following automatic conversions were performed:

data item '_exptl_absorpt_correction_type' value 'Multi-Scan' was
changed to 'multi-scan' in accordance with the
/home/data/users/saulius/crontab/automatic-downloads/current/ACS/lib/dictionaries/cif_core.dic
dictionary named 'cif_core.dic' version 2.4.2 last updated on
2011-04-26.

Automatic conversion script
Id: cif_fix_values 7556 2019-12-06 15:28:31Z antanas 
;
_cod_original_cell_volume 4852(3)
_cod_original_sg_symbol_H-M 'P 21/n'
_cod_database_code 4518942
_shelx_shelxl_version_number 2018/3
_shelx_space_group_comment
;
The symmetry employed for this shelxl refinement is uniquely defined
by the following loop, which should always be used as a source of
symmetry information in preference to the above space-group names.
They are only intended as comments.
;
_shelx_estimated_absorpt_t_min 0.606
_shelx_estimated_absorpt_t_max 0.916

loop_
_space_group_symop_operation_xyz
'x, y, z'
'-x+1/2, y+1/2, -z+1/2'
'-x, -y, -z'
'x-1/2, -y-1/2, z-1/2'

loop_
_atom_site_label
_atom_site_type_symbol
_atom_site_fract_x
_atom_site_fract_y
_atom_site_fract_z
_atom_site_U_iso_or_equiv
_atom_site_adp_type
_atom_site_occupancy
_atom_site_site_symmetry_order
_atom_site_calc_flag
_atom_site_refinement_flags_posn
_atom_site_refinement_flags_adp
_atom_site_refinement_flags_occupancy
_atom_site_disorder_assembly
_atom_site_disorder_group
Au1A Au 0.44395(2) 0.71031(2) 0.30944(2) 0.02012(4) Uani 1 1 d . . . . .
I1A I 0.53505(2) 0.64531(2) 0.22948(2) 0.03771(8) Uani 1 1 d . . . . .
C1A C 0.3895(3) 0.8387(2) 0.3851(2) 0.0200(8) Uani 1 1 d . . . . .
C2A C 0.3750(3) 0.7634(2) 0.3726(2) 0.0212(8) Uani 1 1 d . . . . .
C3A C 0.3162(3) 0.7311(2) 0.4016(2) 0.0235(9) Uani 1 1 d . . . . .
H3A H 0.306688 0.681076 0.394155 0.028 Uiso 1 1 calc R U . . .
C4A C 0.2692(3) 0.7701(2) 0.4425(3) 0.0260(9) Uani 1 1 d . . . . .
H4A H 0.228606 0.746225 0.461688 0.031 Uiso 1 1 calc R U . . .
C5A C 0.2818(3) 0.8420(2) 0.4544(3) 0.0264(9) Uani 1 1 d . . . . .
H5A H 0.249875 0.867828 0.481798 0.032 Uiso 1 1 calc R U . . .
C6A C 0.3421(3) 0.8784(2) 0.4261(3) 0.0232(9) Uani 1 1 d . . . . .
C7A C 0.3568(3) 0.9525(2) 0.4379(3) 0.0266(9) Uani 1 1 d . . . . .
H7A H 0.325151 0.979018 0.465034 0.032 Uiso 1 1 calc R U . . .
C8A C 0.4160(3) 0.9871(2) 0.4108(3) 0.0289(10) Uani 1 1 d . . . . .
H8A H 0.425598 1.036939 0.420120 0.035 Uiso 1 1 calc R U . . .
C9A C 0.4625(3) 0.9491(2) 0.3693(3) 0.0250(9) Uani 1 1 d . . . . .
H9A H 0.502807 0.973215 0.349886 0.030 Uiso 1 1 calc R U . . .
C10A C 0.4493(3) 0.8769(2) 0.3572(2) 0.0216(9) Uani 1 1 d . . . . .
P1A P 0.50472(7) 0.82202(5) 0.30510(7) 0.0208(2) Uani 1 1 d . . . . .
C11A C 0.6231(3) 0.8318(2) 0.3625(3) 0.0229(9) Uani 1 1 d . . . . .
C12A C 0.6550(3) 0.8509(2) 0.4469(3) 0.0268(9) Uani 1 1 d . . . . .
H12A H 0.614526 0.861942 0.473504 0.032 Uiso 1 1 calc R U . . .
C13A C 0.7457(3) 0.8536(2) 0.4920(3) 0.0316(10) Uani 1 1 d . . . . .
H13A H 0.767414 0.866640 0.549382 0.038 Uiso 1 1 calc R U . . .
C14A C 0.8044(3) 0.8375(2) 0.4531(3) 0.0328(11) Uani 1 1 d . . . . .
H14A H 0.866403 0.839497 0.484125 0.039 Uiso 1 1 calc R U . . .
C15A C 0.7735(3) 0.8183(2) 0.3689(3) 0.0322(11) Uani 1 1 d . . . . .
H15A H 0.814181 0.807220 0.342582 0.039 Uiso 1 1 calc R U . . .
C16A C 0.6830(3) 0.8156(2) 0.3240(3) 0.0269(10) Uani 1 1 d . . . . .
H16A H 0.661578 0.802717 0.266576 0.032 Uiso 1 1 calc R U . . .
C17A C 0.4791(3) 0.8565(2) 0.2008(3) 0.0227(9) Uani 1 1 d . . . . .
C18A C 0.4198(3) 0.8206(2) 0.1319(3) 0.0273(10) Uani 1 1 d . . . . .
H18A H 0.396308 0.775870 0.139694 0.033 Uiso 1 1 calc R U . . .
C19A C 0.3945(3) 0.8493(2) 0.0522(3) 0.0318(10) Uani 1 1 d . . . . .
H19A H 0.354069 0.824261 0.005734 0.038 Uiso 1 1 calc R U . . .
C20A C 0.4284(3) 0.9144(2) 0.0407(3) 0.0299(10) Uani 1 1 d . . . . .
H20A H 0.410682 0.934493 -0.013754 0.036 Uiso 1 1 calc R U . . .
C21A C 0.4882(3) 0.9505(2) 0.1082(3) 0.0334(11) Uani 1 1 d . . . . .
H21A H 0.511434 0.995196 0.099894 0.040 Uiso 1 1 calc R U . . .
C22A C 0.5144(3) 0.9217(2) 0.1879(3) 0.0300(10) Uani 1 1 d . . . . .
H22A H 0.556341 0.946225 0.233895 0.036 Uiso 1 1 calc R U . . .
C23A C 0.3841(3) 0.6147(2) 0.3157(3) 0.0217(9) Uani 1 1 d . . . . .
C24A C 0.4230(3) 0.5637(2) 0.3752(3) 0.0271(9) Uani 1 1 d . . . . .
C25A C 0.3819(3) 0.5017(2) 0.3855(3) 0.0321(11) Uani 1 1 d . . . . .
H25A H 0.412483 0.467914 0.427456 0.039 Uiso 1 1 calc R U . . .
C26A C 0.2955(4) 0.4903(2) 0.3332(3) 0.0363(12) Uani 1 1 d . . . . .
H26A H 0.265161 0.448680 0.339718 0.044 Uiso 1 1 calc R U . . .
C27A C 0.2524(3) 0.5392(2) 0.2712(3) 0.0359(12) Uani 1 1 d . . . . .
H27A H 0.192590 0.531836 0.235043 0.043 Uiso 1 1 calc R U . . .
C28A C 0.2985(3) 0.5986(2) 0.2632(3) 0.0284(10) Uani 1 1 d . . . . .
F1A F 0.50791(17) 0.57495(13) 0.42842(17) 0.0396(7) Uani 1 1 d . . . . .
F2A F 0.25623(19) 0.64564(14) 0.20118(18) 0.0475(8) Uani 1 1 d . . . . .
Au1B Au 0.41030(2) 0.79054(2) 0.72891(2) 0.02183(4) Uani 1 1 d . . . . .
I1B I 0.56289(2) 0.85599(2) 0.80931(2) 0.03695(8) Uani 1 1 d . . . . .
C1B C 0.3023(3) 0.6688(2) 0.6271(2) 0.0230(9) Uani 1 1 d . . . . .
C2B C 0.2938(3) 0.7377(2) 0.6600(2) 0.0214(8) Uani 1 1 d . . . . .
C3B C 0.2109(3) 0.7660(2) 0.6416(3) 0.0261(9) Uani 1 1 d . . . . .
H3B H 0.204837 0.811287 0.663832 0.031 Uiso 1 1 calc R U . . .
C4B C 0.1340(3) 0.7291(2) 0.5903(3) 0.0296(10) Uani 1 1 d . . . . .
H4B H 0.077159 0.749075 0.580174 0.035 Uiso 1 1 calc R U . . .
C5B C 0.1405(3) 0.6653(2) 0.5551(3) 0.0292(10) Uani 1 1 d . . . . .
H5B H 0.088465 0.642064 0.518858 0.035 Uiso 1 1 calc R U . . .
C6B C 0.2246(3) 0.6335(2) 0.5723(3) 0.0252(9) Uani 1 1 d . . . . .
C7B C 0.2353(3) 0.5678(2) 0.5356(3) 0.0281(10) Uani 1 1 d . . . . .
H7B H 0.184414 0.544701 0.497161 0.034 Uiso 1 1 calc R U . . .
C8B C 0.3163(3) 0.5373(2) 0.5538(3) 0.0291(10) Uani 1 1 d . . . . .
H8B H 0.321457 0.493440 0.528153 0.035 Uiso 1 1 calc R U . . .
C9B C 0.3924(3) 0.5704(2) 0.6106(3) 0.0282(10) Uani 1 1 d . . . . .
H9B H 0.448751 0.548195 0.624683 0.034 Uiso 1 1 calc R U . . .
C10B C 0.3852(3) 0.6349(2) 0.6459(3) 0.0249(9) Uani 1 1 d . . . . .
P1B P 0.47817(7) 0.68423(5) 0.71709(7) 0.0236(2) Uani 1 1 d . . . . .
C11B C 0.5590(3) 0.6903(2) 0.6678(3) 0.0238(9) Uani 1 1 d . . . . .
C12B C 0.5298(3) 0.6995(2) 0.5814(3) 0.0337(11) Uani 1 1 d . . . . .
H12B H 0.467999 0.701324 0.549223 0.040 Uiso 1 1 calc R U . . .
C13B C 0.5898(3) 0.7061(2) 0.5426(3) 0.0353(11) Uani 1 1 d . . . . .
H13B H 0.569502 0.712025 0.483639 0.042 Uiso 1 1 calc R U . . .
C14B C 0.6799(3) 0.7041(2) 0.5892(3) 0.0295(10) Uani 1 1 d . . . . .
H14B H 0.721391 0.708391 0.562233 0.035 Uiso 1 1 calc R U . . .
C15B C 0.7093(3) 0.6958(2) 0.6746(3) 0.0285(10) Uani 1 1 d . . . . .
H15B H 0.771166 0.694469 0.706454 0.034 Uiso 1 1 calc R U . . .
C16B C 0.6496(3) 0.6895(2) 0.7142(3) 0.0265(10) Uani 1 1 d . . . . .
H16B H 0.670417 0.684554 0.773322 0.032 Uiso 1 1 calc R U . . .
C17B C 0.5261(3) 0.6322(2) 0.8123(3) 0.0262(9) Uani 1 1 d . . . . .
C18B C 0.5175(3) 0.6561(2) 0.8861(3) 0.0312(10) Uani 1 1 d . . . . .
H18B H 0.491587 0.701357 0.887775 0.037 Uiso 1 1 calc R U . . .
C19B C 0.5471(3) 0.6131(3) 0.9569(3) 0.0383(12) Uani 1 1 d . . . . .
H19B H 0.540958 0.628796 1.007068 0.046 Uiso 1 1 calc R U . . .
C20B C 0.5856(3) 0.5472(3) 0.9546(3) 0.0377(12) Uani 1 1 d . . . . .
H20B H 0.605054 0.517775 1.002967 0.045 Uiso 1 1 calc R U . . .
C21B C 0.5955(3) 0.5247(2) 0.8827(3) 0.0386(12) Uani 1 1 d . . . . .
H21B H 0.622986 0.480037 0.881624 0.046 Uiso 1 1 calc R U . . .
C22B C 0.5654(3) 0.5671(2) 0.8113(3) 0.0344(11) Uani 1 1 d . . . . .
H22B H 0.571886 0.551095 0.761405 0.041 Uiso 1 1 calc R U . . .
C23B C 0.3429(3) 0.8824(2) 0.7343(3) 0.0229(9) Uani 1 1 d . . . . .
C24B C 0.3270(3) 0.9367(2) 0.6768(3) 0.0251(9) Uani 1 1 d . . . . .
C25B C 0.2764(3) 0.9964(2) 0.6754(3) 0.0365(12) Uani 1 1 d . . . . .
H25B H 0.267329 1.032246 0.634032 0.044 Uiso 1 1 calc R U . . .
C26B C 0.2398(3) 1.0026(3) 0.7352(4) 0.0460(14) Uani 1 1 d . . . . .
H26B H 0.204541 1.043147 0.735342 0.055 Uiso 1 1 calc R U . . .
C27B C 0.2535(4) 0.9506(3) 0.7950(4) 0.0453(14) Uani 1 1 d . . . . .
H27B H 0.228418 0.954737 0.836807 0.054 Uiso 1 1 calc R U . . .
C28B C 0.3048(3) 0.8923(2) 0.7930(3) 0.0323(10) Uani 1 1 d . . . . .
F1B F 0.3643(2) 0.93155(13) 0.61782(16) 0.0407(7) Uani 1 1 d . . . . .
F2B F 0.3173(2) 0.84089(15) 0.85200(18) 0.0528(9) Uani 1 1 d . . . . .

loop_
_atom_site_aniso_label
_atom_site_aniso_U_11
_atom_site_aniso_U_22
_atom_site_aniso_U_33
_atom_site_aniso_U_23
_atom_site_aniso_U_13
_atom_site_aniso_U_12
Au1A 0.02091(8) 0.01660(7) 0.02111(8) 0.00027(6) 0.00568(6) -0.00045(6)
I1A 0.0456(2) 0.02450(14) 0.0550(2) -0.00748(13) 0.03258(17) -0.00303(13)
C1A 0.019(2) 0.0226(19) 0.0158(19) 0.0012(15) 0.0033(16) 0.0005(16)
C2A 0.022(2) 0.0210(19) 0.017(2) 0.0018(16) 0.0024(16) 0.0035(16)
C3A 0.024(2) 0.027(2) 0.016(2) -0.0004(16) 0.0024(17) -0.0013(17)
C4A 0.029(2) 0.029(2) 0.020(2) 0.0028(17) 0.0094(18) -0.0029(18)
C5A 0.028(2) 0.031(2) 0.020(2) 0.0014(17) 0.0075(18) 0.0029(19)
C6A 0.022(2) 0.027(2) 0.018(2) 0.0037(16) 0.0050(17) 0.0016(17)
C7A 0.033(2) 0.024(2) 0.020(2) -0.0018(17) 0.0065(19) 0.0022(18)
C8A 0.035(3) 0.020(2) 0.029(2) -0.0027(17) 0.008(2) -0.0005(18)
C9A 0.023(2) 0.022(2) 0.028(2) -0.0022(17) 0.0083(19) -0.0044(17)
C10A 0.021(2) 0.024(2) 0.019(2) 0.0003(16) 0.0056(17) 0.0014(16)
P1A 0.0210(5) 0.0182(5) 0.0222(5) -0.0012(4) 0.0068(4) -0.0024(4)
C11A 0.023(2) 0.0166(18) 0.028(2) 0.0000(16) 0.0084(18) -0.0027(16)
C12A 0.030(2) 0.023(2) 0.028(2) 0.0011(17) 0.012(2) -0.0016(18)
C13A 0.029(2) 0.033(2) 0.026(2) 0.0026(19) 0.002(2) -0.004(2)
C14A 0.024(2) 0.025(2) 0.041(3) 0.004(2) 0.002(2) -0.0032(18)
C15A 0.026(2) 0.024(2) 0.047(3) -0.003(2) 0.015(2) 0.0028(19)
C16A 0.023(2) 0.024(2) 0.032(2) -0.0043(18) 0.0076(19) -0.0012(17)
C17A 0.021(2) 0.0212(19) 0.026(2) -0.0019(17) 0.0094(18) 0.0015(17)
C18A 0.030(2) 0.027(2) 0.027(2) 0.0013(18) 0.012(2) -0.0058(19)
C19A 0.028(2) 0.039(3) 0.027(2) -0.001(2) 0.009(2) -0.004(2)
C20A 0.030(2) 0.033(2) 0.028(2) 0.0072(19) 0.012(2) 0.007(2)
C21A 0.039(3) 0.026(2) 0.042(3) 0.009(2) 0.022(2) 0.004(2)
C22A 0.037(3) 0.022(2) 0.031(2) -0.0002(18) 0.014(2) -0.0055(19)
C23A 0.025(2) 0.0163(18) 0.021(2) 0.0010(15) 0.0054(17) 0.0005(16)
C24A 0.030(2) 0.026(2) 0.025(2) -0.0010(17) 0.0094(19) 0.0020(19)
C25A 0.050(3) 0.019(2) 0.033(3) 0.0083(18) 0.022(2) 0.011(2)
C26A 0.056(3) 0.019(2) 0.049(3) -0.003(2) 0.037(3) -0.005(2)
C27A 0.038(3) 0.029(2) 0.036(3) -0.009(2) 0.007(2) -0.012(2)
C28A 0.038(3) 0.020(2) 0.023(2) 0.0012(17) 0.006(2) -0.0016(19)
F1A 0.0328(15) 0.0363(15) 0.0389(16) 0.0078(12) 0.0004(13) 0.0077(12)
F2A 0.0456(18) 0.0407(16) 0.0370(16) 0.0114(13) -0.0073(14) -0.0079(14)
Au1B 0.02410(9) 0.01886(8) 0.01979(8) -0.00199(6) 0.00485(6) 0.00064(6)
I1B 0.02812(16) 0.02892(15) 0.04266(19) -0.01097(13) -0.00008(14) -0.00217(12)
C1B 0.028(2) 0.023(2) 0.018(2) -0.0010(16) 0.0085(18) -0.0021(17)
C2B 0.024(2) 0.0205(19) 0.020(2) 0.0018(16) 0.0081(17) -0.0001(16)
C3B 0.030(2) 0.024(2) 0.026(2) 0.0006(17) 0.0115(19) 0.0018(18)
C4B 0.023(2) 0.035(2) 0.031(2) 0.0047(19) 0.0103(19) 0.0022(19)
C5B 0.029(2) 0.035(2) 0.025(2) 0.0013(19) 0.011(2) -0.010(2)
C6B 0.025(2) 0.031(2) 0.021(2) 0.0060(17) 0.0098(18) -0.0047(18)
C7B 0.031(2) 0.025(2) 0.028(2) -0.0037(18) 0.010(2) -0.0118(19)
C8B 0.035(3) 0.023(2) 0.033(3) -0.0042(18) 0.017(2) -0.0064(19)
C9B 0.026(2) 0.025(2) 0.033(2) -0.0053(18) 0.010(2) -0.0029(18)
C10B 0.022(2) 0.023(2) 0.028(2) -0.0012(17) 0.0069(18) -0.0035(17)
P1B 0.0231(6) 0.0196(5) 0.0242(6) -0.0029(4) 0.0041(5) 0.0005(4)
C11B 0.024(2) 0.0173(18) 0.028(2) -0.0044(16) 0.0073(18) -0.0007(16)
C12B 0.026(2) 0.032(2) 0.034(3) 0.009(2) 0.000(2) -0.0034(19)
C13B 0.033(3) 0.045(3) 0.023(2) 0.007(2) 0.005(2) -0.009(2)
C14B 0.028(2) 0.027(2) 0.031(2) 0.0013(19) 0.009(2) -0.0069(19)
C15B 0.025(2) 0.027(2) 0.027(2) -0.0019(18) 0.0017(19) 0.0001(18)
C16B 0.032(2) 0.025(2) 0.017(2) -0.0074(16) 0.0017(18) 0.0012(18)
C17B 0.023(2) 0.023(2) 0.028(2) -0.0004(17) 0.0047(19) -0.0022(17)
C18B 0.028(2) 0.033(2) 0.030(2) -0.0033(19) 0.007(2) 0.001(2)
C19B 0.033(3) 0.050(3) 0.030(3) 0.004(2) 0.011(2) -0.003(2)
C20B 0.034(3) 0.036(3) 0.035(3) 0.009(2) 0.005(2) -0.004(2)
C21B 0.042(3) 0.022(2) 0.043(3) 0.002(2) 0.004(2) 0.005(2)
C22B 0.039(3) 0.029(2) 0.027(2) -0.0013(19) 0.002(2) -0.001(2)
C23B 0.025(2) 0.0198(19) 0.020(2) -0.0042(16) 0.0040(18) -0.0014(16)
C24B 0.025(2) 0.024(2) 0.023(2) -0.0031(17) 0.0060(18) -0.0057(17)
C25B 0.035(3) 0.022(2) 0.042(3) 0.003(2) 0.003(2) -0.002(2)
C26B 0.031(3) 0.025(2) 0.080(4) -0.013(3) 0.018(3) 0.003(2)
C27B 0.047(3) 0.041(3) 0.061(4) -0.023(3) 0.035(3) -0.012(2)
C28B 0.042(3) 0.027(2) 0.032(3) -0.0056(19) 0.018(2) -0.006(2)
F1B 0.061(2) 0.0346(14) 0.0311(15) 0.0016(12) 0.0230(14) -0.0107(14)
F2B 0.096(3) 0.0397(16) 0.0375(17) 0.0011(13) 0.0413(18) -0.0041(16)

loop_
_atom_type_symbol
_atom_type_description
_atom_type_scat_dispersion_real
_atom_type_scat_dispersion_imag
_atom_type_scat_source
C C 0.0033 0.0016 'International Tables Vol C Tables 4.2.6.8 and 6.1.1.4'
H H 0.0000 0.0000 'International Tables Vol C Tables 4.2.6.8 and 6.1.1.4'
Au Au -2.0133 8.8022 'International Tables Vol C Tables 4.2.6.8 and 6.1.1.4'
F F 0.0171 0.0103 'International Tables Vol C Tables 4.2.6.8 and 6.1.1.4'
I I -0.4742 1.8119 'International Tables Vol C Tables 4.2.6.8 and 6.1.1.4'
P P 0.1023 0.0942 'International Tables Vol C Tables 4.2.6.8 and 6.1.1.4'

loop_
_geom_angle_atom_site_label_1
_geom_angle_atom_site_label_2
_geom_angle_atom_site_label_3
_geom_angle
_geom_angle_site_symmetry_1
_geom_angle_site_symmetry_3
_geom_angle_publ_flag
C23A Au1A C2A 91.94(16) . . ?
C23A Au1A P1A 176.23(12) . . ?
C2A Au1A P1A 84.38(11) . . ?
C23A Au1A I1A 89.50(12) . . ?
C2A Au1A I1A 178.50(11) . . ?
P1A Au1A I1A 94.19(3) . . ?
C10A C1A C6A 117.5(4) . . ?
C10A C1A C2A 122.6(4) . . ?
C6A C1A C2A 119.9(4) . . ?
C3A C2A C1A 118.6(4) . . ?
C3A C2A Au1A 124.1(3) . . ?
C1A C2A Au1A 117.3(3) . . ?
C2A C3A C4A 121.8(4) . . ?
C2A C3A H3A 119.1 . . ?
C4A C3A H3A 119.1 . . ?
C5A C4A C3A 120.4(4) . . ?
C5A C4A H4A 119.8 . . ?
C3A C4A H4A 119.8 . . ?
C4A C5A C6A 120.5(4) . . ?
C4A C5A H5A 119.8 . . ?
C6A C5A H5A 119.8 . . ?
C7A C6A C5A 121.7(4) . . ?
C7A C6A C1A 119.4(4) . . ?
C5A C6A C1A 118.9(4) . . ?
C8A C7A C6A 121.1(4) . . ?
C8A C7A H7A 119.4 . . ?
C6A C7A H7A 119.4 . . ?
C7A C8A C9A 120.4(4) . . ?
C7A C8A H8A 119.8 . . ?
C9A C8A H8A 119.8 . . ?
C10A C9A C8A 119.5(4) . . ?
C10A C9A H9A 120.3 . . ?
C8A C9A H9A 120.3 . . ?
C9A C10A C1A 122.1(4) . . ?
C9A C10A P1A 123.9(3) . . ?
C1A C10A P1A 114.0(3) . . ?
C10A P1A C17A 108.39(18) . . ?
C10A P1A C11A 106.97(19) . . ?
C17A P1A C11A 108.4(2) . . ?
C10A P1A Au1A 101.66(14) . . ?
C17A P1A Au1A 114.10(13) . . ?
C11A P1A Au1A 116.64(13) . . ?
C16A C11A C12A 119.5(4) . . ?
C16A C11A P1A 120.0(3) . . ?
C12A C11A P1A 120.3(3) . . ?
C13A C12A C11A 120.1(4) . . ?
C13A C12A H12A 120.0 . . ?
C11A C12A H12A 120.0 . . ?
C14A C13A C12A 119.9(4) . . ?
C14A C13A H13A 120.1 . . ?
C12A C13A H13A 120.1 . . ?
C13A C14A C15A 120.7(4) . . ?
C13A C14A H14A 119.6 . . ?
C15A C14A H14A 119.6 . . ?
C16A C15A C14A 119.4(5) . . ?
C16A C15A H15A 120.3 . . ?
C14A C15A H15A 120.3 . . ?
C15A C16A C11A 120.5(4) . . ?
C15A C16A H16A 119.8 . . ?
C11A C16A H16A 119.8 . . ?
C18A C17A C22A 118.7(4) . . ?
C18A C17A P1A 120.4(3) . . ?
C22A C17A P1A 120.7(3) . . ?
C19A C18A C17A 121.0(4) . . ?
C19A C18A H18A 119.5 . . ?
C17A C18A H18A 119.5 . . ?
C20A C19A C18A 119.7(4) . . ?
C20A C19A H19A 120.2 . . ?
C18A C19A H19A 120.2 . . ?
C19A C20A C21A 120.2(4) . . ?
C19A C20A H20A 119.9 . . ?
C21A C20A H20A 119.9 . . ?
C20A C21A C22A 120.3(4) . . ?
C20A C21A H21A 119.8 . . ?
C22A C21A H21A 119.8 . . ?
C21A C22A C17A 120.1(4) . . ?
C21A C22A H22A 120.0 . . ?
C17A C22A H22A 120.0 . . ?
C24A C23A C28A 114.2(4) . . ?
C24A C23A Au1A 123.3(3) . . ?
C28A C23A Au1A 122.4(3) . . ?
F1A C24A C23A 117.9(4) . . ?
F1A C24A C25A 117.4(4) . . ?
C23A C24A C25A 124.8(4) . . ?
C26A C25A C24A 118.0(4) . . ?
C26A C25A H25A 121.0 . . ?
C24A C25A H25A 121.0 . . ?
C25A C26A C27A 120.4(4) . . ?
C25A C26A H26A 119.8 . . ?
C27A C26A H26A 119.8 . . ?
C28A C27A C26A 118.3(4) . . ?
C28A C27A H27A 120.9 . . ?
C26A C27A H27A 120.9 . . ?
F2A C28A C27A 117.9(4) . . ?
F2A C28A C23A 117.8(4) . . ?
C27A C28A C23A 124.3(4) . . ?
C23B Au1B C2B 92.14(16) . . ?
C23B Au1B P1B 176.48(11) . . ?
C2B Au1B P1B 84.38(11) . . ?
C23B Au1B I1B 89.96(11) . . ?
C2B Au1B I1B 176.38(12) . . ?
P1B Au1B I1B 93.50(4) . . ?
C10B C1B C6B 118.5(4) . . ?
C10B C1B C2B 122.4(4) . . ?
C6B C1B C2B 119.2(4) . . ?
C3B C2B C1B 119.0(4) . . ?
C3B C2B Au1B 123.9(3) . . ?
C1B C2B Au1B 117.0(3) . . ?
C2B C3B C4B 121.3(4) . . ?
C2B C3B H3B 119.4 . . ?
C4B C3B H3B 119.4 . . ?
C5B C4B C3B 120.8(4) . . ?
C5B C4B H4B 119.6 . . ?
C3B C4B H4B 119.6 . . ?
C4B C5B C6B 120.2(4) . . ?
C4B C5B H5B 119.9 . . ?
C6B C5B H5B 119.9 . . ?
C5B C6B C7B 122.5(4) . . ?
C5B C6B C1B 119.4(4) . . ?
C7B C6B C1B 118.1(4) . . ?
C8B C7B C6B 121.8(4) . . ?
C8B C7B H7B 119.1 . . ?
C6B C7B H7B 119.1 . . ?
C7B C8B C9B 120.1(4) . . ?
C7B C8B H8B 119.9 . . ?
C9B C8B H8B 119.9 . . ?
C10B C9B C8B 119.9(4) . . ?
C10B C9B H9B 120.0 . . ?
C8B C9B H9B 120.0 . . ?
C9B C10B C1B 121.5(4) . . ?
C9B C10B P1B 124.3(3) . . ?
C1B C10B P1B 114.3(3) . . ?
C10B P1B C11B 106.4(2) . . ?
C10B P1B C17B 108.08(19) . . ?
C11B P1B C17B 108.2(2) . . ?
C10B P1B Au1B 101.19(14) . . ?
C11B P1B Au1B 115.88(13) . . ?
C17B P1B Au1B 116.16(15) . . ?
C16B C11B C12B 119.1(4) . . ?
C16B C11B P1B 121.7(3) . . ?
C12B C11B P1B 119.1(3) . . ?
C13B C12B C11B 120.4(4) . . ?
C13B C12B H12B 119.8 . . ?
C11B C12B H12B 119.8 . . ?
C12B C13B C14B 120.1(4) . . ?
C12B C13B H13B 120.0 . . ?
C14B C13B H13B 120.0 . . ?
C15B C14B C13B 119.9(5) . . ?
C15B C14B H14B 120.0 . . ?
C13B C14B H14B 120.0 . . ?
C14B C15B C16B 120.5(4) . . ?
C14B C15B H15B 119.8 . . ?
C16B C15B H15B 119.8 . . ?
C15B C16B C11B 120.0(4) . . ?
C15B C16B H16B 120.0 . . ?
C11B C16B H16B 120.0 . . ?
C22B C17B C18B 119.7(4) . . ?
C22B C17B P1B 120.6(4) . . ?
C18B C17B P1B 119.6(3) . . ?
C19B C18B C17B 119.4(4) . . ?
C19B C18B H18B 120.3 . . ?
C17B C18B H18B 120.3 . . ?
C18B C19B C20B 120.2(5) . . ?
C18B C19B H19B 119.9 . . ?
C20B C19B H19B 119.9 . . ?
C21B C20B C19B 120.2(5) . . ?
C21B C20B H20B 119.9 . . ?
C19B C20B H20B 119.9 . . ?
C20B C21B C22B 120.0(4) . . ?
C20B C21B H21B 120.0 . . ?
C22B C21B H21B 120.0 . . ?
C17B C22B C21B 120.5(5) . . ?
C17B C22B H22B 119.8 . . ?
C21B C22B H22B 119.8 . . ?
C24B C23B C28B 114.4(4) . . ?
C24B C23B Au1B 123.2(3) . . ?
C28B C23B Au1B 122.3(3) . . ?
F1B C24B C23B 117.8(4) . . ?
F1B C24B C25B 117.9(4) . . ?
C23B C24B C25B 124.3(4) . . ?
C26B C25B C24B 118.4(4) . . ?
C26B C25B H25B 120.8 . . ?
C24B C25B H25B 120.8 . . ?
C25B C26B C27B 120.4(5) . . ?
C25B C26B H26B 119.8 . . ?
C27B C26B H26B 119.8 . . ?
C26B C27B C28B 118.4(5) . . ?
C26B C27B H27B 120.8 . . ?
C28B C27B H27B 120.8 . . ?
F2B C28B C23B 118.0(4) . . ?
F2B C28B C27B 117.8(4) . . ?
C23B C28B C27B 124.2(5) . . ?

loop_
_geom_bond_atom_site_label_1
_geom_bond_atom_site_label_2
_geom_bond_distance
_geom_bond_site_symmetry_2
_geom_bond_publ_flag
Au1A C23A 2.057(4) . ?
Au1A C2A 2.076(4) . ?
Au1A P1A 2.3248(12) . ?
Au1A I1A 2.6541(6) . ?
C1A C10A 1.422(6) . ?
C1A C6A 1.427(6) . ?
C1A C2A 1.433(5) . ?
C2A C3A 1.368(6) . ?
C3A C4A 1.415(6) . ?
C3A H3A 0.9500 . ?
C4A C5A 1.366(6) . ?
C4A H4A 0.9500 . ?
C5A C6A 1.416(6) . ?
C5A H5A 0.9500 . ?
C6A C7A 1.410(5) . ?
C7A C8A 1.373(6) . ?
C7A H7A 0.9500 . ?
C8A C9A 1.407(6) . ?
C8A H8A 0.9500 . ?
C9A C10A 1.373(5) . ?
C9A H9A 0.9500 . ?
C10A P1A 1.804(4) . ?
P1A C17A 1.806(4) . ?
P1A C11A 1.815(4) . ?
C11A C16A 1.395(6) . ?
C11A C12A 1.395(6) . ?
C12A C13A 1.388(6) . ?
C12A H12A 0.9500 . ?
C13A C14A 1.381(7) . ?
C13A H13A 0.9500 . ?
C14A C15A 1.394(7) . ?
C14A H14A 0.9500 . ?
C15A C16A 1.384(6) . ?
C15A H15A 0.9500 . ?
C16A H16A 0.9500 . ?
C17A C18A 1.393(6) . ?
C17A C22A 1.399(6) . ?
C18A C19A 1.386(6) . ?
C18A H18A 0.9500 . ?
C19A C20A 1.381(6) . ?
C19A H19A 0.9500 . ?
C20A C21A 1.384(6) . ?
C20A H20A 0.9500 . ?
C21A C22A 1.386(6) . ?
C21A H21A 0.9500 . ?
C22A H22A 0.9500 . ?
C23A C24A 1.372(5) . ?
C23A C28A 1.381(6) . ?
C24A F1A 1.360(5) . ?
C24A C25A 1.382(6) . ?
C25A C26A 1.374(7) . ?
C25A H25A 0.9500 . ?
C26A C27A 1.383(7) . ?
C26A H26A 0.9500 . ?
C27A C28A 1.375(6) . ?
C27A H27A 0.9500 . ?
C28A F2A 1.359(5) . ?
Au1B C23B 2.058(4) . ?
Au1B C2B 2.074(4) . ?
Au1B P1B 2.3189(12) . ?
Au1B I1B 2.6483(8) . ?
C1B C10B 1.412(6) . ?
C1B C6B 1.428(6) . ?
C1B C2B 1.436(5) . ?
C2B C3B 1.368(6) . ?
C3B C4B 1.414(6) . ?
C3B H3B 0.9500 . ?
C4B C5B 1.360(6) . ?
C4B H4B 0.9500 . ?
C5B C6B 1.415(6) . ?
C5B H5B 0.9500 . ?
C6B C7B 1.421(6) . ?
C7B C8B 1.359(6) . ?
C7B H7B 0.9500 . ?
C8B C9B 1.404(6) . ?
C8B H8B 0.9500 . ?
C9B C10B 1.376(6) . ?
C9B H9B 0.9500 . ?
C10B P1B 1.807(4) . ?
P1B C11B 1.806(5) . ?
P1B C17B 1.816(4) . ?
C11B C16B 1.389(6) . ?
C11B C12B 1.395(6) . ?
C12B C13B 1.373(7) . ?
C12B H12B 0.9500 . ?
C13B C14B 1.383(6) . ?
C13B H13B 0.9500 . ?
C14B C15B 1.376(6) . ?
C14B H14B 0.9500 . ?
C15B C16B 1.378(6) . ?
C15B H15B 0.9500 . ?
C16B H16B 0.9500 . ?
C17B C22B 1.378(6) . ?
C17B C18B 1.401(6) . ?
C18B C19B 1.390(6) . ?
C18B H18B 0.9500 . ?
C19B C20B 1.389(7) . ?
C19B H19B 0.9500 . ?
C20B C21B 1.371(7) . ?
C20B H20B 0.9500 . ?
C21B C22B 1.392(6) . ?
C21B H21B 0.9500 . ?
C22B H22B 0.9500 . ?
C23B C24B 1.375(6) . ?
C23B C28B 1.374(6) . ?
C24B F1B 1.361(5) . ?
C24B C25B 1.381(6) . ?
C25B C26B 1.368(7) . ?
C25B H25B 0.9500 . ?
C26B C27B 1.373(8) . ?
C26B H26B 0.9500 . ?
C27B C28B 1.382(7) . ?
C27B H27B 0.9500 . ?
C28B F2B 1.358(5) . ?

loop_
_geom_torsion_atom_site_label_1
_geom_torsion_atom_site_label_2
_geom_torsion_atom_site_label_3
_geom_torsion_atom_site_label_4
_geom_torsion
_geom_torsion_site_symmetry_1
_geom_torsion_site_symmetry_2
_geom_torsion_site_symmetry_3
_geom_torsion_site_symmetry_4
_geom_torsion_publ_flag
C10A C1A C2A C3A 180.0(4) . . . . ?
C6A C1A C2A C3A -0.8(6) . . . . ?
C10A C1A C2A Au1A -0.9(5) . . . . ?
C6A C1A C2A Au1A 178.3(3) . . . . ?
C1A C2A C3A C4A 0.7(6) . . . . ?
Au1A C2A C3A C4A -178.3(3) . . . . ?
C2A C3A C4A C5A -0.3(6) . . . . ?
C3A C4A C5A C6A -0.1(6) . . . . ?
C4A C5A C6A C7A -179.7(4) . . . . ?
C4A C5A C6A C1A 0.0(6) . . . . ?
C10A C1A C6A C7A -0.6(6) . . . . ?
C2A C1A C6A C7A -179.8(4) . . . . ?
C10A C1A C6A C5A 179.7(4) . . . . ?
C2A C1A C6A C5A 0.5(6) . . . . ?
C5A C6A C7A C8A 179.5(4) . . . . ?
C1A C6A C7A C8A -0.2(6) . . . . ?
C6A C7A C8A C9A 1.0(6) . . . . ?
C7A C8A C9A C10A -1.0(6) . . . . ?
C8A C9A C10A C1A 0.1(6) . . . . ?
C8A C9A C10A P1A -180.0(3) . . . . ?
C6A C1A C10A C9A 0.6(6) . . . . ?
C2A C1A C10A C9A 179.8(4) . . . . ?
C6A C1A C10A P1A -179.3(3) . . . . ?
C2A C1A C10A P1A -0.1(5) . . . . ?
C9A C10A P1A C17A -58.6(4) . . . . ?
C1A C10A P1A C17A 121.3(3) . . . . ?
C9A C10A P1A C11A 58.1(4) . . . . ?
C1A C10A P1A C11A -122.0(3) . . . . ?
C9A C10A P1A Au1A -179.1(3) . . . . ?
C1A C10A P1A Au1A 0.8(3) . . . . ?
C10A P1A C11A C16A -159.1(3) . . . . ?
C17A P1A C11A C16A -42.4(4) . . . . ?
Au1A P1A C11A C16A 88.0(3) . . . . ?
C10A P1A C11A C12A 25.1(4) . . . . ?
C17A P1A C11A C12A 141.8(3) . . . . ?
Au1A P1A C11A C12A -87.8(3) . . . . ?
C16A C11A C12A C13A -0.1(6) . . . . ?
P1A C11A C12A C13A 175.8(3) . . . . ?
C11A C12A C13A C14A 0.0(6) . . . . ?
C12A C13A C14A C15A 0.0(6) . . . . ?
C13A C14A C15A C16A 0.1(7) . . . . ?
C14A C15A C16A C11A -0.2(6) . . . . ?
C12A C11A C16A C15A 0.1(6) . . . . ?
P1A C11A C16A C15A -175.7(3) . . . . ?
C10A P1A C17A C18A -105.8(4) . . . . ?
C11A P1A C17A C18A 138.5(3) . . . . ?
Au1A P1A C17A C18A 6.7(4) . . . . ?
C10A P1A C17A C22A 70.5(4) . . . . ?
C11A P1A C17A C22A -45.3(4) . . . . ?
Au1A P1A C17A C22A -177.1(3) . . . . ?
C22A C17A C18A C19A -1.2(7) . . . . ?
P1A C17A C18A C19A 175.1(4) . . . . ?
C17A C18A C19A C20A -0.1(7) . . . . ?
C18A C19A C20A C21A 0.8(7) . . . . ?
C19A C20A C21A C22A -0.1(7) . . . . ?
C20A C21A C22A C17A -1.2(7) . . . . ?
C18A C17A C22A C21A 1.9(7) . . . . ?
P1A C17A C22A C21A -174.4(4) . . . . ?
C28A C23A C24A F1A 178.8(4) . . . . ?
Au1A C23A C24A F1A -5.1(6) . . . . ?
C28A C23A C24A C25A -1.7(7) . . . . ?
Au1A C23A C24A C25A 174.4(3) . . . . ?
F1A C24A C25A C26A 178.7(4) . . . . ?
C23A C24A C25A C26A -0.8(7) . . . . ?
C24A C25A C26A C27A 1.5(7) . . . . ?
C25A C26A C27A C28A 0.4(7) . . . . ?
C26A C27A C28A F2A 178.8(4) . . . . ?
C26A C27A C28A C23A -3.2(7) . . . . ?
C24A C23A C28A F2A -178.3(4) . . . . ?
Au1A C23A C28A F2A 5.6(6) . . . . ?
C24A C23A C28A C27A 3.7(7) . . . . ?
Au1A C23A C28A C27A -172.4(4) . . . . ?
C10B C1B C2B C3B -177.5(4) . . . . ?
C6B C1B C2B C3B 3.5(6) . . . . ?
C10B C1B C2B Au1B 5.3(5) . . . . ?
C6B C1B C2B Au1B -173.7(3) . . . . ?
C1B C2B C3B C4B -0.7(6) . . . . ?
Au1B C2B C3B C4B 176.2(3) . . . . ?
C2B C3B C4B C5B -2.4(7) . . . . ?
C3B C4B C5B C6B 2.6(7) . . . . ?
C4B C5B C6B C7B -178.4(4) . . . . ?
C4B C5B C6B C1B 0.2(6) . . . . ?
C10B C1B C6B C5B 177.7(4) . . . . ?
C2B C1B C6B C5B -3.2(6) . . . . ?
C10B C1B C6B C7B -3.6(6) . . . . ?
C2B C1B C6B C7B 175.4(4) . . . . ?
C5B C6B C7B C8B -178.8(4) . . . . ?
C1B C6B C7B C8B 2.6(6) . . . . ?
C6B C7B C8B C9B 0.2(7) . . . . ?
C7B C8B C9B C10B -2.0(7) . . . . ?
C8B C9B C10B C1B 0.8(7) . . . . ?
C8B C9B C10B P1B -178.0(3) . . . . ?
C6B C1B C10B C9B 2.0(6) . . . . ?
C2B C1B C10B C9B -177.0(4) . . . . ?
C6B C1B C10B P1B -179.1(3) . . . . ?
C2B C1B C10B P1B 1.9(5) . . . . ?
C9B C10B P1B C11B 50.6(4) . . . . ?
C1B C10B P1B C11B -128.3(3) . . . . ?
C9B C10B P1B C17B -65.5(4) . . . . ?
C1B C10B P1B C17B 115.7(3) . . . . ?
C9B C10B P1B Au1B 172.0(4) . . . . ?
C1B C10B P1B Au1B -6.9(3) . . . . ?
C10B P1B C11B C16B -146.0(3) . . . . ?
C17B P1B C11B C16B -30.1(4) . . . . ?
Au1B P1B C11B C16B 102.4(3) . . . . ?
C10B P1B C11B C12B 37.2(4) . . . . ?
C17B P1B C11B C12B 153.1(3) . . . . ?
Au1B P1B C11B C12B -74.4(3) . . . . ?
C16B C11B C12B C13B 1.5(6) . . . . ?
P1B C11B C12B C13B 178.4(3) . . . . ?
C11B C12B C13B C14B -0.5(7) . . . . ?
C12B C13B C14B C15B -0.3(7) . . . . ?
C13B C14B C15B C16B 0.0(6) . . . . ?
C14B C15B C16B C11B 1.0(6) . . . . ?
C12B C11B C16B C15B -1.8(6) . . . . ?
P1B C11B C16B C15B -178.5(3) . . . . ?
C10B P1B C17B C22B 65.0(4) . . . . ?
C11B P1B C17B C22B -49.8(4) . . . . ?
Au1B P1B C17B C22B 177.9(3) . . . . ?
C10B P1B C17B C18B -110.4(4) . . . . ?
C11B P1B C17B C18B 134.8(4) . . . . ?
Au1B P1B C17B C18B 2.4(4) . . . . ?
C22B C17B C18B C19B -1.3(7) . . . . ?
P1B C17B C18B C19B 174.2(3) . . . . ?
C17B C18B C19B C20B 0.5(7) . . . . ?
C18B C19B C20B C21B 0.8(7) . . . . ?
C19B C20B C21B C22B -1.3(7) . . . . ?
C18B C17B C22B C21B 0.7(7) . . . . ?
P1B C17B C22B C21B -174.7(4) . . . . ?
C20B C21B C22B C17B 0.6(7) . . . . ?
C28B C23B C24B F1B 178.5(4) . . . . ?
Au1B C23B C24B F1B -5.6(5) . . . . ?
C28B C23B C24B C25B -0.9(6) . . . . ?
Au1B C23B C24B C25B 175.0(3) . . . . ?
F1B C24B C25B C26B -179.0(4) . . . . ?
C23B C24B C25B C26B 0.3(7) . . . . ?
C24B C25B C26B C27B 0.2(7) . . . . ?
C25B C26B C27B C28B -0.2(8) . . . . ?
C24B C23B C28B F2B 179.9(4) . . . . ?
Au1B C23B C28B F2B 4.0(6) . . . . ?
C24B C23B C28B C27B 0.9(7) . . . . ?
Au1B C23B C28B C27B -175.0(4) . . . . ?
C26B C27B C28B F2B -179.4(4) . . . . ?
C26B C27B C28B C23B -0.4(8) . . . . ?
